data_7124892
loop_
_publ_author_name
'Fleige, Mirco'
'M\"obus, Juri'
'Vom Stein, Thorsten'
'Glorius, Frank'
'Stephan, Douglas W.'

_publ_section_title
;
 Lewis acid catalysis: catalytic hydroboration of alkynes initiated by
 Piers' borane.
;
_journal_issue 72
_journal_name_full 'Chemical communications (Cambridge, England)'
_journal_page_first 10830
_journal_page_last 10833
_journal_paper_doi 10.1039/c6cc05360b
_journal_volume 52
_journal_year 2016
_chemical_formula_moiety 'C31 H29 B2 F10 N O2'
_chemical_formula_sum 'C31 H29 B2 F10 N O2'
_chemical_formula_weight 659.21
_space_group_crystal_system triclinic
_space_group_IT_number 2
_space_group_name_Hall '-P 1'
_space_group_name_H-M_alt 'P -1'
_symmetry_Int_Tables_number 2
_audit_creation_date 2016-06-09
_audit_creation_method
;
Olex2 1.2
(compiled 2016.02.19 svn.r3266 for OlexSys, GUI svn.r5155)
;
_audit_update_record
;
2016-06-09 deposited with the CCDC.
2016-07-12 downloaded from the CCDC.
;
_cell_angle_alpha 76.107(6)
_cell_angle_beta 86.224(6)
_cell_angle_gamma 73.616(6)
_cell_formula_units_Z 2
_cell_length_a 9.8867(10)
_cell_length_b 10.3242(10)
_cell_length_c 16.1713(16)
_cell_measurement_reflns_used 3592
_cell_measurement_temperature 150(2)
_cell_measurement_theta_max 21.64
_cell_measurement_theta_min 2.21
_cell_volume 1537.3(3)
_computing_cell_refinement 'SAINT v8.34A (Bruker, 2013)'
_computing_data_reduction 'SAINT v8.34A (Bruker, 2013)'
_computing_molecular_graphics 'Olex2 (Dolomanov et al., 2009)'
_computing_publication_material 'Olex2 (Dolomanov et al., 2009)'
_computing_structure_refinement 'olex2.refine (Bourhis et al., 2015)'
_diffrn_ambient_temperature 149.99
_diffrn_measured_fraction_theta_full 0.9247
_diffrn_measured_fraction_theta_max 0.9247
_diffrn_measurement_device_type 'Bruker APEX-II CCD'
_diffrn_measurement_method '\f and \w scans'
_diffrn_radiation_type 'Mo K\a'
_diffrn_radiation_wavelength 0.71073
_diffrn_reflns_av_R_equivalents 0.0539
_diffrn_reflns_av_unetI/netI 0.0979
_diffrn_reflns_limit_h_max 12
_diffrn_reflns_limit_h_min -12
_diffrn_reflns_limit_k_max 13
_diffrn_reflns_limit_k_min -13
_diffrn_reflns_limit_l_max 21
_diffrn_reflns_limit_l_min -21
_diffrn_reflns_number 21022
_diffrn_reflns_theta_full 27.6743
_diffrn_reflns_theta_max 27.67
_diffrn_reflns_theta_min 2.51
_diffrn_standards_number 0
_exptl_absorpt_coefficient_mu 0.128
_exptl_absorpt_correction_T_max 0.7456
_exptl_absorpt_correction_T_min 0.5843
_exptl_absorpt_correction_type multi-scan
_exptl_absorpt_process_details
;
SADABS-2014/5 (Bruker,2014/5) was used for absorption correction.
wR2(int) was 0.0698 before and 0.0510 after correction.
The Ratio of minimum to maximum transmission is 0.7837.
The \l/2 correction factor is 0.00150.
;
_exptl_crystal_colour colourless
_exptl_crystal_density_diffrn 1.4240
_exptl_crystal_description block
_exptl_crystal_F_000 676.5537
_exptl_crystal_size_max 0.11
_exptl_crystal_size_mid 0.1
_exptl_crystal_size_min 0.06
_refine_diff_density_max 0.6470
_refine_diff_density_min -0.5939
_refine_diff_density_rms 0.1315
_refine_ls_d_res_high 0.7651
_refine_ls_d_res_low 8.1256
_refine_ls_goodness_of_fit_ref 1.0147
_refine_ls_hydrogen_treatment mixed
_refine_ls_matrix_type full
_refine_ls_number_constraints 43
_refine_ls_number_parameters 421
_refine_ls_number_reflns 6639
_refine_ls_number_restraints 0
_refine_ls_restrained_S_all 1.0147
_refine_ls_R_factor_all 0.1429
_refine_ls_R_factor_gt 0.0552
_refine_ls_shift/su_max 0.0000
_refine_ls_shift/su_mean 0.0000
_refine_ls_structure_factor_coef Fsqd
_refine_ls_weighting_details 'w=1/[\s^2^(Fo^2^)+(0.0678P)^2^+0.0938P] where P=(Fo^2^+2Fc^2^)/3'
_refine_ls_weighting_scheme calc
_refine_ls_wR_factor_gt 0.1213
_refine_ls_wR_factor_ref 0.1566
_reflns_Friedel_coverage 0.0
_reflns_limit_h_max 12
_reflns_limit_h_min -12
_reflns_limit_k_max 13
_reflns_limit_k_min -12
_reflns_limit_l_max 21
_reflns_limit_l_min 0
_reflns_number_gt 3267
_reflns_number_total 6639
_reflns_threshold_expression I>=2u(I)
_cod_data_source_file c6cc05360b2.cif
_cod_data_source_block JM35_0m
_cod_database_code 7124892
_olex2_refinement_description
;
1. Fixed Uiso
 At 1.2 times of:
  All C(H) groups, All C(H,H) groups
 At 1.5 times of:
  All C(H,H,H) groups
2. Others
 Fixed Sof: H22a(0.5) H22b(0.5) H22c(0.5) H23a(0.5) H23b(0.5) H23c(0.5)
 H24a(0.5) H24c(0.5) H24b(0.5) C22A(0.5) H22d(0.5) H22e(0.5) H22f(0.5)
 C23A(0.5) H23d(0.5) H23f(0.5) H23e(0.5) C24A(0.5) H24f(0.5) H24d(0.5)
 H24e(0.5) H21a(0) H21b(0) H21c(0) H21a(0) H21b(0) H21c(0)
3.a Ternary CH refined with riding coordinates:
 C1(H1)
3.b Secondary CH2 refined with riding coordinates:
 C2(H2a,H2b)
3.c Aromatic/amide H refined with riding coordinates:
 C8(H8), C7(H7), C6(H6), C5(H5), C4(H4)
3.d Idealised Me refined as rotating group:
 C11(H11a,H11b,H11c), C12(H12a,H12b,H12c), C14(H14a,H14b,H14c), C13(H13a,H13b,
 H13c), C31(H31a,H31b,H31c), C29(H29a,H29b,H29c), C30(H30a,H30b,H30c)
;
_olex2_submission_special_instructions 'No special instructions were received'

loop_
_space_group_symop_id
_space_group_symop_operation_xyz
1 x,y,z
2 -x,-y,-z

loop_
_atom_site_label
_atom_site_type_symbol
_atom_site_fract_x
_atom_site_fract_y
_atom_site_fract_z
_atom_site_U_iso_or_equiv
_atom_site_adp_type
_atom_site_occupancy
_atom_site_refinement_flags_posn
F5 F -0.19411(16) 0.96636(17) 0.23615(10) 0.0410(5) Uani 1.000000 .
F4 F -0.27286(19) 1.17952(18) 0.30992(11) 0.0536(5) Uani 1.000000 .
F3 F -0.0952(2) 1.21559(18) 0.41915(11) 0.0550(5) Uani 1.000000 .
F2 F 0.16116(18) 1.02848(18) 0.45424(10) 0.0451(5) Uani 1.000000 .
F1 F 0.23894(16) 0.81240(16) 0.38681(10) 0.0374(4) Uani 1.000000 .
F10 F -0.03059(17) 0.75229(18) 0.08038(10) 0.0423(5) Uani 1.000000 .
F9 F 0.07716(18) 0.84960(19) -0.06815(10) 0.0490(5) Uani 1.000000 .
F8 F 0.29107(18) 0.97078(18) -0.07591(10) 0.0477(5) Uani 1.000000 .
F7 F 0.39899(17) 0.98503(17) 0.07046(10) 0.0444(5) Uani 1.000000 .
F6 F 0.29792(16) 0.88304(17) 0.22055(10) 0.0386(4) Uani 1.000000 .
O2 O 0.3462(2) 0.4887(2) 0.19340(12) 0.0415(5) Uani 1.000000 .
O1 O 0.1676(2) 0.3987(2) 0.25216(12) 0.0388(5) Uani 1.000000 .
N1 N -0.1542(2) 0.6531(2) 0.24675(14) 0.0327(6) Uani 1.000000 .
C24 C 0.2389(3) 0.9187(3) -0.00048(17) 0.0330(7) Uani 1.000000 .
C23 C 0.2927(3) 0.9257(3) 0.07338(18) 0.0323(7) Uani 1.000000 .
C22 C 0.2381(3) 0.8732(3) 0.15028(17) 0.0290(7) Uani 1.000000 .
C21 C 0.1274(3) 0.8121(3) 0.15929(17) 0.0276(7) Uani 1.000000 .
C1 C 0.1925(3) 0.6083(3) 0.30418(16) 0.0277(6) Uani 1.000000 .
C2 C 0.1463(3) 0.5452(3) 0.39475(16) 0.0320(7) Uani 1.000000 .
C3 C 0.2564(3) 0.4205(3) 0.44326(16) 0.0287(7) Uani 1.000000 .
C4 C 0.2209(3) 0.3019(3) 0.48766(18) 0.0399(8) Uani 1.000000 .
C5 C 0.3219(4) 0.1879(3) 0.5310(2) 0.0487(9) Uani 1.000000 .
C6 C 0.4616(4) 0.1879(3) 0.5303(2) 0.0450(9) Uani 1.000000 .
C8 C 0.3958(3) 0.4191(3) 0.44446(18) 0.0404(8) Uani 1.000000 .
C7 C 0.4976(3) 0.3048(3) 0.48665(19) 0.0463(9) Uani 1.000000 .
C25 C 0.1309(3) 0.8586(3) 0.00392(17) 0.0334(7) Uani 1.000000 .
C26 C 0.0779(3) 0.8085(3) 0.08239(17) 0.0290(7) Uani 1.000000 .
C27 C -0.0633(3) 0.6992(3) 0.24846(17) 0.0307(7) Uani 1.000000 .
C28 C -0.2691(3) 0.5944(3) 0.2365(2) 0.0417(8) Uani 1.000000 .
C15 C 0.0267(3) 0.8762(3) 0.30673(16) 0.0276(7) Uani 1.000000 .
C16 C 0.1100(3) 0.8998(3) 0.36401(17) 0.0293(7) Uani 1.000000 .
C17 C 0.0726(3) 1.0125(3) 0.40017(17) 0.0333(7) Uani 1.000000 .
C18 C -0.0553(3) 1.1073(3) 0.38207(18) 0.0361(7) Uani 1.000000 .
C19 C -0.1443(3) 1.0891(3) 0.32740(19) 0.0369(8) Uani 1.000000 .
C20 C -0.1015(3) 0.9760(3) 0.29127(17) 0.0312(7) Uani 1.000000 .
C10 C 0.3388(3) 0.3876(3) 0.1457(2) 0.0434(8) Uani 1.000000 .
C9 C 0.2560(3) 0.2978(3) 0.20671(19) 0.0400(8) Uani 1.000000 .
C11 C 0.3510(4) 0.1839(3) 0.2737(2) 0.0535(10) Uani 1.000000 .
C12 C 0.1623(4) 0.2410(4) 0.1651(2) 0.0537(9) Uani 1.000000 .
C14 C 0.2574(4) 0.4686(4) 0.0634(2) 0.0619(11) Uani 1.000000 .
C13 C 0.4873(4) 0.3102(4) 0.1262(2) 0.0581(10) Uani 1.000000 .
B2 B 0.0750(3) 0.7502(3) 0.25623(19) 0.0293(8) Uani 1.000000 .
B1 B 0.2356(3) 0.4979(3) 0.2496(2) 0.0311(8) Uani 1.000000 .
C31 C -0.2033(4) 0.4742(4) 0.1913(3) 0.0717(12) Uani 1.000000 .
C29 C -0.3166(5) 0.5339(5) 0.3230(3) 0.0876(15) Uani 1.000000 .
C30 C -0.3757(4) 0.7043(5) 0.1802(4) 0.122(2) Uani 1.000000 .
H8 H 0.4229(3) 0.4994(3) 0.41529(18) 0.0485(10) Uiso 1.000000 R
H7 H 0.5931(3) 0.3071(3) 0.48546(19) 0.0555(11) Uiso 1.000000 R
H6 H 0.5311(4) 0.1088(3) 0.5594(2) 0.0540(10) Uiso 1.000000 R
H5 H 0.2949(4) 0.1083(3) 0.5617(2) 0.0585(11) Uiso 1.000000 R
H4 H 0.1256(3) 0.2991(3) 0.48827(18) 0.0478(10) Uiso 1.000000 R
H1 H 0.2793(3) 0.6361(3) 0.31132(16) 0.0332(8) Uiso 1.000000 R
H2a H 0.1226(3) 0.6177(3) 0.42792(16) 0.0384(8) Uiso 1.000000 R
H2b H 0.0596(3) 0.5175(3) 0.39004(16) 0.0384(8) Uiso 1.000000 R
H11a H 0.4137(17) 0.2232(6) 0.2983(10) 0.0803(15) Uiso 1.000000 GR
H11b H 0.2927(4) 0.1448(17) 0.3188(8) 0.0803(15) Uiso 1.000000 GR
H11c H 0.4075(18) 0.1105(11) 0.2469(4) 0.0803(15) Uiso 1.000000 GR
H12a H 0.1180(17) 0.1825(17) 0.2089(2) 0.0805(14) Uiso 1.000000 GR
H12b H 0.0891(13) 0.3178(4) 0.1321(11) 0.0805(14) Uiso 1.000000 GR
H12c H 0.2183(5) 0.1854(17) 0.1270(10) 0.0805(14) Uiso 1.000000 GR
H14a H 0.1591(7) 0.510(2) 0.0771(2) 0.0929(17) Uiso 1.000000 GR
H14b H 0.3004(16) 0.5419(16) 0.0341(8) 0.0929(17) Uiso 1.000000 GR
H14c H 0.261(2) 0.4054(6) 0.0263(7) 0.0929(17) Uiso 1.000000 GR
H13a H 0.5320(9) 0.3744(6) 0.0872(12) 0.0872(16) Uiso 1.000000 GR
H13b H 0.5419(8) 0.271(2) 0.1791(3) 0.0872(16) Uiso 1.000000 GR
H13c H 0.4841(4) 0.2353(16) 0.0995(13) 0.0872(16) Uiso 1.000000 GR
H31a H -0.174(2) 0.5123(5) 0.1336(6) 0.1075(18) Uiso 1.000000 GR
H31b H -0.1210(16) 0.4100(14) 0.2236(9) 0.1075(18) Uiso 1.000000 GR
H31c H -0.2732(9) 0.4245(16) 0.1882(14) 0.1075(18) Uiso 1.000000 GR
H29a H -0.2367(9) 0.464(3) 0.3546(8) 0.131(2) Uiso 1.000000 GR
H29b H -0.353(3) 0.6076(8) 0.3538(8) 0.131(2) Uiso 1.000000 GR
H29c H -0.391(3) 0.491(3) 0.3176(3) 0.131(2) Uiso 1.000000 GR
H30a H -0.427(3) 0.773(2) 0.2117(9) 0.183(4) Uiso 1.000000 GR
H30b H -0.3289(6) 0.749(3) 0.1310(15) 0.183(4) Uiso 1.000000 GR
H30c H -0.442(3) 0.6632(7) 0.161(2) 0.183(4) Uiso 1.000000 GR

loop_
_atom_site_aniso_label
_atom_site_aniso_U_11
_atom_site_aniso_U_22
_atom_site_aniso_U_33
_atom_site_aniso_U_12
_atom_site_aniso_U_13
_atom_site_aniso_U_23
F5 0.0389(10) 0.0407(10) 0.0416(9) -0.0074(8) -0.0095(8) -0.0078(8)
F4 0.0474(12) 0.0386(10) 0.0641(12) 0.0041(9) -0.0000(10) -0.0106(9)
F3 0.0716(14) 0.0390(10) 0.0576(11) -0.0119(10) 0.0064(10) -0.0226(10)
F2 0.0588(12) 0.0471(11) 0.0397(9) -0.0249(9) -0.0011(9) -0.0171(9)
F1 0.0362(10) 0.0381(9) 0.0398(9) -0.0107(8) -0.0060(8) -0.0102(8)
F10 0.0500(11) 0.0496(11) 0.0358(9) -0.0277(9) -0.0064(8) -0.0075(8)
F9 0.0634(12) 0.0566(12) 0.0295(9) -0.0220(10) -0.0067(8) -0.0061(9)
F8 0.0577(12) 0.0514(11) 0.0304(9) -0.0186(9) 0.0102(8) -0.0011(8)
F7 0.0429(11) 0.0512(11) 0.0446(10) -0.0259(9) 0.0091(8) -0.0086(9)
F6 0.0392(10) 0.0495(11) 0.0344(9) -0.0229(8) 0.0012(7) -0.0110(8)
O2 0.0495(13) 0.0358(12) 0.0469(12) -0.0210(10) 0.0174(11) -0.0177(10)
O1 0.0387(12) 0.0395(12) 0.0485(12) -0.0198(10) 0.0113(10) -0.0218(10)
N1 0.0327(15) 0.0317(13) 0.0347(14) -0.0132(12) 0.0010(11) -0.0047(11)
C24 0.0388(18) 0.0310(16) 0.0255(15) -0.0076(14) 0.0072(14) -0.0039(13)
C23 0.0292(17) 0.0285(16) 0.0386(17) -0.0088(13) 0.0034(14) -0.0062(14)
C22 0.0310(17) 0.0295(16) 0.0273(15) -0.0070(13) -0.0014(13) -0.0095(13)
C21 0.0291(16) 0.0225(14) 0.0311(15) -0.0071(12) 0.0009(13) -0.0066(13)
C1 0.0268(16) 0.0293(15) 0.0287(14) -0.0120(12) 0.0020(12) -0.0057(13)
C2 0.0356(17) 0.0329(16) 0.0304(15) -0.0146(14) 0.0020(13) -0.0070(13)
C3 0.0349(17) 0.0288(15) 0.0244(14) -0.0117(13) 0.0020(13) -0.0068(13)
C4 0.0425(19) 0.0373(18) 0.0438(18) -0.0216(15) -0.0026(15) -0.0035(16)
C5 0.059(2) 0.0373(19) 0.0496(19) -0.0221(17) -0.0071(17) 0.0036(16)
C6 0.050(2) 0.0346(18) 0.0447(19) -0.0086(16) -0.0097(16) 0.0002(16)
C8 0.0390(19) 0.0417(18) 0.0397(17) -0.0204(15) -0.0018(15) 0.0039(15)
C7 0.0365(19) 0.053(2) 0.0428(18) -0.0133(16) -0.0049(15) 0.0035(17)
C25 0.0431(19) 0.0288(16) 0.0244(15) -0.0050(14) -0.0065(14) -0.0030(13)
C26 0.0335(17) 0.0227(14) 0.0323(16) -0.0100(13) -0.0053(13) -0.0049(13)
C27 0.0346(17) 0.0300(16) 0.0276(15) -0.0103(14) -0.0022(13) -0.0044(13)
C28 0.0297(18) 0.0419(18) 0.059(2) -0.0227(15) 0.0009(15) -0.0068(17)
C15 0.0328(17) 0.0239(15) 0.0256(14) -0.0101(13) 0.0023(13) -0.0025(12)
C16 0.0328(17) 0.0272(15) 0.0281(14) -0.0111(14) 0.0024(13) -0.0040(13)
C17 0.0430(19) 0.0362(17) 0.0269(14) -0.0198(16) 0.0028(14) -0.0091(14)
C18 0.053(2) 0.0252(16) 0.0344(16) -0.0141(16) 0.0096(15) -0.0141(14)
C19 0.0380(19) 0.0248(16) 0.0418(17) -0.0032(14) 0.0054(15) -0.0041(15)
C20 0.0393(18) 0.0299(16) 0.0243(14) -0.0133(14) -0.0022(13) -0.0010(13)
C10 0.053(2) 0.0373(18) 0.0453(18) -0.0173(16) 0.0136(16) -0.0168(16)
C9 0.0450(19) 0.0333(17) 0.0466(18) -0.0141(15) 0.0093(15) -0.0173(16)
C11 0.066(2) 0.0353(18) 0.053(2) -0.0123(17) 0.0006(18) -0.0003(17)
C12 0.059(2) 0.047(2) 0.067(2) -0.0217(18) 0.0029(19) -0.0283(19)
C14 0.091(3) 0.049(2) 0.0383(18) -0.008(2) 0.0041(19) -0.0089(17)
C13 0.061(2) 0.053(2) 0.064(2) -0.0175(19) 0.0281(19) -0.0253(19)
B2 0.0314(19) 0.0300(18) 0.0295(17) -0.0138(15) -0.0010(15) -0.0058(15)
B1 0.032(2) 0.0285(18) 0.0290(17) -0.0085(15) 0.0003(15) -0.0006(15)
C31 0.076(3) 0.082(3) 0.080(3) -0.045(2) 0.007(2) -0.037(2)
C29 0.112(4) 0.094(3) 0.089(3) -0.077(3) 0.044(3) -0.035(3)
C30 0.060(3) 0.072(3) 0.223(6) -0.027(2) -0.073(4) 0.019(4)

loop_
_atom_type_symbol
_atom_type_scat_dispersion_real
_atom_type_scat_dispersion_imag
_atom_type_scat_Cromer_Mann_a1
_atom_type_scat_Cromer_Mann_a2
_atom_type_scat_Cromer_Mann_a3
_atom_type_scat_Cromer_Mann_a4
_atom_type_scat_Cromer_Mann_b1
_atom_type_scat_Cromer_Mann_b2
_atom_type_scat_Cromer_Mann_b3
_atom_type_scat_Cromer_Mann_b4
_atom_type_scat_Cromer_Mann_c
_atom_type_scat_source
_atom_type_scat_dispersion_source
C 0.00347 0.00161 2.31000 1.02000 1.58860 0.86500 20.84390 10.20750 0.56870 51.65120 0.215599998832 'International Tables Volume C Table 6.1.1.4 (pp. 500-502)' 'Henke, Gullikson and Davis, At. Data and Nucl. Data Tables, 1993, 54, 2'
B 0.00141 0.00067 2.05450 1.33260 1.09790 0.70680 23.21850 1.02100 60.34980 0.14030 -0.193200007081 'International Tables Volume C Table 6.1.1.4 (pp. 500-502)' 'Henke, Gullikson and Davis, At. Data and Nucl. Data Tables, 1993, 54, 2'
F 0.01794 0.01033 3.53920 2.64120 1.51700 1.02430 10.28250 4.29440 0.26150 26.14760 0.277599990368 'International Tables Volume C Table 6.1.1.4 (pp. 500-502)' 'Henke, Gullikson and Davis, At. Data and Nucl. Data Tables, 1993, 54, 2'
H 0.00000 0.00000 0.49300 0.32291 0.14019 0.04081 10.51090 26.12570 3.14236 57.79970 0.0030380000826 'International Tables Volume C Table 6.1.1.4 (pp. 500-502)' 'Henke, Gullikson and Davis, At. Data and Nucl. Data Tables, 1993, 54, 2'
O 0.01158 0.00611 3.04850 2.28680 1.54630 0.86700 13.27710 5.70110 0.32390 32.90890 0.250800013542 'International Tables Volume C Table 6.1.1.4 (pp. 500-502)' 'Henke, Gullikson and Davis, At. Data and Nucl. Data Tables, 1993, 54, 2'
N 0.00653 0.00323 12.21260 3.13220 2.01250 1.16630 0.00570 9.89330 28.99750 0.58260 -11.5290002823 'International Tables Volume C Table 6.1.1.4 (pp. 500-502)' 'Henke, Gullikson and Davis, At. Data and Nucl. Data Tables, 1993, 54, 2'

loop_
_geom_angle_atom_site_label_1
_geom_angle_atom_site_label_2
_geom_angle_atom_site_label_3
_geom_angle
B1 O2 C10 107.3(2)
B1 O1 C9 107.4(2)
C28 N1 C27 174.9(3)
C23 C24 F8 120.2(3)
C25 C24 F8 120.9(3)
C25 C24 C23 118.8(2)
C24 C23 F7 119.8(2)
C22 C23 F7 120.3(3)
C22 C23 C24 119.9(3)
C23 C22 F6 116.3(2)
C21 C22 F6 119.5(2)
C21 C22 C23 124.2(3)
C26 C21 C22 113.0(2)
B2 C21 C22 118.8(3)
B2 C21 C26 128.2(2)
B2 C1 C2 112.8(2)
B1 C1 C2 111.2(2)
B1 C1 B2 112.6(2)
H1 C1 C2 106.60(15)
H1 C1 B2 106.60(15)
H1 C1 B1 106.60(16)
C3 C2 C1 114.2(2)
H2a C2 C1 108.71(15)
H2a C2 C3 108.71(15)
H2b C2 C1 108.71(15)
H2b C2 C3 108.71(15)
H2b C2 H2a 107.6
C4 C3 C2 121.2(3)
C8 C3 C2 121.6(2)
C8 C3 C4 117.1(3)
C5 C4 C3 121.0(3)
H4 C4 C3 119.49(17)
H4 C4 C5 119.49(18)
C6 C5 C4 120.9(3)
H5 C5 C4 119.54(18)
H5 C5 C6 119.54(18)
C7 C6 C5 118.5(3)
H6 C6 C5 120.77(18)
H6 C6 C7 120.77(19)
C7 C8 C3 122.1(3)
H8 C8 C3 118.93(16)
H8 C8 C7 118.93(18)
C8 C7 C6 120.3(3)
H7 C7 C6 119.83(19)
H7 C7 C8 119.83(18)
C24 C25 F9 119.8(2)
C26 C25 F9 120.8(3)
C26 C25 C24 119.5(3)
C21 C26 F10 120.1(2)
C25 C26 F10 115.3(2)
C25 C26 C21 124.6(3)
B2 C27 N1 174.3(3)
C31 C28 N1 105.9(3)
C29 C28 N1 108.2(3)
C29 C28 C31 108.3(3)
C30 C28 N1 107.3(3)
C30 C28 C31 109.5(4)
C30 C28 C29 117.0(4)
C20 C15 C16 113.0(3)
B2 C15 C16 124.9(2)
B2 C15 C20 122.0(3)
C15 C16 F1 121.1(3)
C17 C16 F1 114.7(3)
C17 C16 C15 124.1(3)
C16 C17 F2 120.2(3)
C18 C17 F2 119.9(3)
C18 C17 C16 119.9(3)
C17 C18 F3 120.5(3)
C19 C18 F3 120.3(3)
C19 C18 C17 119.2(3)
C18 C19 F4 120.4(3)
C20 C19 F4 120.5(3)
C20 C19 C18 119.1(3)
C15 C20 F5 119.5(3)
C19 C20 F5 115.8(3)
C19 C20 C15 124.7(3)
C9 C10 O2 102.5(2)
C14 C10 O2 107.1(2)
C14 C10 C9 112.3(3)
C13 C10 O2 108.7(3)
C13 C10 C9 114.8(3)
C13 C10 C14 110.7(3)
C10 C9 O1 101.5(2)
C11 C9 O1 106.5(2)
C11 C9 C10 112.4(3)
C12 C9 O1 108.6(2)
C12 C9 C10 115.8(3)
C12 C9 C11 111.2(3)
H11a C11 C9 109.5
H11b C11 C9 109.5
H11b C11 H11a 109.5
H11c C11 C9 109.5
H11c C11 H11a 109.5
H11c C11 H11b 109.5
H12a C12 C9 109.5
H12b C12 C9 109.5
H12b C12 H12a 109.5
H12c C12 C9 109.5
H12c C12 H12a 109.5
H12c C12 H12b 109.5
H14a C14 C10 109.5
H14b C14 C10 109.5
H14b C14 H14a 109.5
H14c C14 C10 109.5
H14c C14 H14a 109.5
H14c C14 H14b 109.5
H13a C13 C10 109.5
H13b C13 C10 109.5
H13b C13 H13a 109.5
H13c C13 C10 109.5
H13c C13 H13a 109.5
H13c C13 H13b 109.5
C1 B2 C21 111.1(2)
C27 B2 C21 108.6(2)
C27 B2 C1 104.2(2)
C15 B2 C21 108.9(2)
C15 B2 C1 116.6(2)
C15 B2 C27 107.0(2)
O1 B1 O2 112.1(3)
C1 B1 O2 124.0(3)
C1 B1 O1 123.9(3)
H31a C31 C28 109.5
H31b C31 C28 109.5
H31b C31 H31a 109.5
H31c C31 C28 109.5
H31c C31 H31a 109.5
H31c C31 H31b 109.5
H29a C29 C28 109.5
H29b C29 C28 109.5
H29b C29 H29a 109.5
H29c C29 C28 109.5
H29c C29 H29a 109.5
H29c C29 H29b 109.5
H30a C30 C28 109.5
H30b C30 C28 109.5
H30b C30 H30a 109.5
H30c C30 C28 109.5
H30c C30 H30a 109.5
H30c C30 H30b 109.5

loop_
_geom_bond_atom_site_label_1
_geom_bond_atom_site_label_2
_geom_bond_distance
F5 C20 1.358(3)
F4 C19 1.349(3)
F3 C18 1.345(3)
F2 C17 1.346(3)
F1 C16 1.352(3)
F10 C26 1.361(3)
F9 C25 1.346(3)
F8 C24 1.342(3)
F7 C23 1.351(3)
F6 C22 1.352(3)
O2 C10 1.459(4)
O2 B1 1.373(4)
O1 C9 1.469(3)
O1 B1 1.366(4)
N1 C27 1.134(3)
N1 C28 1.465(4)
C24 C23 1.364(4)
C24 C25 1.369(4)
C23 C22 1.373(4)
C22 C21 1.393(4)
C21 C26 1.379(4)
C21 B2 1.653(4)
C1 C2 1.549(3)
C1 B2 1.646(4)
C1 B1 1.555(4)
C1 H1 1.0000
C2 C3 1.515(4)
C2 H2a 0.9900
C2 H2b 0.9900
C3 C4 1.387(4)
C3 C8 1.376(4)
C4 C5 1.381(4)
C4 H4 0.9500
C5 C6 1.380(4)
C5 H5 0.9500
C6 C7 1.372(4)
C6 H6 0.9500
C8 C7 1.380(4)
C8 H8 0.9500
C7 H7 0.9500
C25 C26 1.379(4)
C27 B2 1.620(4)
C28 C31 1.554(5)
C28 C29 1.492(5)
C28 C30 1.478(5)
C15 C16 1.385(4)
C15 C20 1.383(4)
C15 B2 1.641(4)
C16 C17 1.374(4)
C17 C18 1.362(4)
C18 C19 1.366(5)
C19 C20 1.378(4)
C10 C9 1.545(4)
C10 C14 1.531(4)
C10 C13 1.514(4)
C9 C11 1.529(4)
C9 C12 1.495(5)
C11 H11a 0.9800
C11 H11b 0.9800
C11 H11c 0.9800
C12 H12a 0.9800
C12 H12b 0.9800
C12 H12c 0.9800
C14 H14a 0.9800
C14 H14b 0.9800
C14 H14c 0.9800
C13 H13a 0.9800
C13 H13b 0.9800
C13 H13c 0.9800
C31 H31a 0.9800
C31 H31b 0.9800
C31 H31c 0.9800
C29 H29a 0.9800
C29 H29b 0.9800
C29 H29c 0.9800
C30 H30a 0.9800
C30 H30b 0.9800
C30 H30c 0.9800
